data_7022094
loop_
_publ_author_name
'Dutta, Pradip Kr'
'Panda, Snigdha'
'Krishna, G. Rama'
'Reddy, C. Malla'
'Zade, Sanjio S.'

_publ_section_title
;
 Reaction time dependent formation of Pd(II) and Pt(II) complexes of
 bis(methyl)thiasalen podand.
;
_journal_issue 2
_journal_name_full 'Dalton transactions (Cambridge, England : 2003)'
_journal_page_first 476
_journal_page_last 483
_journal_paper_doi 10.1039/c2dt31630g
_journal_volume 42
_journal_year 2013
_chemical_formula_sum 'C17 H17 F6 N2 P Pt S2'
_chemical_formula_weight 653.52
_chemical_name_systematic
;
?
;
_space_group_IT_number 14
_symmetry_cell_setting monoclinic
_symmetry_space_group_name_Hall '-P 2yn'
_symmetry_space_group_name_H-M 'P 1 21/n 1'
_atom_sites_solution_hydrogens geom
_atom_sites_solution_primary direct
_atom_sites_solution_secondary difmap
_audit_creation_method SHELXL-97
_cell_angle_alpha 90.00
_cell_angle_beta 97.5460(10)
_cell_angle_gamma 90.00
_cell_formula_units_Z 4
_cell_length_a 14.3395(7)
_cell_length_b 8.1398(4)
_cell_length_c 17.2965(8)
_cell_measurement_reflns_used 9943
_cell_measurement_temperature 100(2)
_cell_measurement_theta_max 28.38
_cell_measurement_theta_min 2.77
_cell_volume 2001.38(17)
_computing_cell_refinement 'Bruker SAINT'
_computing_data_collection 'Bruker APEX2'
_computing_data_reduction 'Bruker SAINT'
_computing_molecular_graphics 'Bruker SHELXTL'
_computing_publication_material 'Bruker SHELXTL'
_computing_structure_refinement 'SHELXL-97 (Sheldrick, 2008)'
_computing_structure_solution 'SHELXS-97 (Sheldrick, 2008)'
_diffrn_ambient_temperature 100(2)
_diffrn_measured_fraction_theta_full 1.000
_diffrn_measured_fraction_theta_max 1.000
_diffrn_measurement_device_type 'Bruker APEX-II CCD DUO'
_diffrn_measurement_method '\ f and \ w scans'
_diffrn_radiation_monochromator graphite
_diffrn_radiation_source 'fine-focus sealed tube'
_diffrn_radiation_type MoK\a
_diffrn_radiation_wavelength 0.71073
_diffrn_reflns_av_R_equivalents 0.0268
_diffrn_reflns_av_sigmaI/netI 0.0199
_diffrn_reflns_limit_h_max 17
_diffrn_reflns_limit_h_min -16
_diffrn_reflns_limit_k_max 10
_diffrn_reflns_limit_k_min -10
_diffrn_reflns_limit_l_max 21
_diffrn_reflns_limit_l_min -21
_diffrn_reflns_number 18115
_diffrn_reflns_theta_full 26.00
_diffrn_reflns_theta_max 26.00
_diffrn_reflns_theta_min 1.74
_exptl_absorpt_coefficient_mu 7.361
_exptl_absorpt_correction_T_max 0.308
_exptl_absorpt_correction_T_min 0.081
_exptl_absorpt_correction_type multi-scan
_exptl_absorpt_process_details 'SADABS; BRUKER, 2008'
_exptl_crystal_colour YELLOW
_exptl_crystal_density_diffrn 2.176
_exptl_crystal_density_method 'not measured'
_exptl_crystal_description BLOCK
_exptl_crystal_F_000 1248.0
_exptl_crystal_size_max 0.5
_exptl_crystal_size_mid 0.3
_exptl_crystal_size_min 0.16
_refine_diff_density_max 0.945
_refine_diff_density_min -0.527
_refine_diff_density_rms 0.082
_refine_ls_extinction_method none
_refine_ls_goodness_of_fit_ref 0.998
_refine_ls_hydrogen_treatment constr
_refine_ls_matrix_type full
_refine_ls_number_parameters 263
_refine_ls_number_reflns 3927
_refine_ls_number_restraints 0
_refine_ls_restrained_S_all 0.998
_refine_ls_R_factor_all 0.0202
_refine_ls_R_factor_gt 0.0173
_refine_ls_shift/su_max 0.001
_refine_ls_shift/su_mean 0.000
_refine_ls_structure_factor_coef Fsqd
_refine_ls_weighting_details 'calc w=1/[\s^2^(Fo^2^)+(0.0307P)^2^+9.5993P] where P=(Fo^2^+2Fc^2^)/3'
_refine_ls_weighting_scheme calc
_refine_ls_wR_factor_gt 0.0421
_refine_ls_wR_factor_ref 0.0444
_reflns_number_gt 3628
_reflns_number_total 3927
_reflns_threshold_expression >2sigma(I)
_cod_data_source_file c2dt31630g.txt
_cod_data_source_block compound_12
_cod_depositor_comments
;
The following automatic conversions were performed:

'_symmetry_cell_setting' value 'Monoclinic' changed to 'monoclinic'
according to /home/saulius/struct/CIF-dictionaries/cif_core.dic
dictionary named 'cif_core.dic' version 2.4.2 from
2011-04-26.

'_refine_ls_hydrogen_treatment' value 'CONSTR' changed
to 'constr' according to
/home/saulius/struct/CIF-dictionaries/cif_core.dic dictionary named
'cif_core.dic' version 2.4.2 from 2011-04-26.

Automatic conversion script
Id: cif_fix_values 1891 2012-01-12 08:04:46Z andrius 
;
_cod_original_sg_symbol_H-M 'P2(1)/n '
_cod_database_code 7022094

loop_
_symmetry_equiv_pos_as_xyz
'x, y, z'
'-x+1/2, y+1/2, -z+1/2'
'-x, -y, -z'
'x-1/2, -y-1/2, z-1/2'

loop_
_atom_site_label
_atom_site_type_symbol
_atom_site_fract_x
_atom_site_fract_y
_atom_site_fract_z
_atom_site_U_iso_or_equiv
_atom_site_adp_type
_atom_site_occupancy
_atom_site_symmetry_multiplicity
_atom_site_calc_flag
_atom_site_refinement_flags
Pt1 Pt 0.210144(8) 0.780598(15) 0.013509(6) 0.01802(5) Uani 1 1 d .
S2 S 0.19631(7) 0.89944(11) 0.12912(5) 0.02954(19) Uani 1 1 d .
S1 S 0.30947(6) 0.60068(10) 0.08141(4) 0.02234(16) Uani 1 1 d .
P1 P 0.43358(6) 0.80413(12) 0.77072(5) 0.02669(19) Uani 1 1 d .
F1 F 0.36211(15) 0.9541(3) 0.77737(12) 0.0374(5) Uani 1 1 d .
F2 F 0.43827(16) 0.8504(4) 0.68157(12) 0.0483(6) Uani 1 1 d .
F3 F 0.52033(15) 0.9217(3) 0.79791(12) 0.0407(5) Uani 1 1 d .
F4 F 0.42661(15) 0.7585(3) 0.85981(12) 0.0343(5) Uani 1 1 d .
F5 F 0.34536(15) 0.6866(3) 0.74359(13) 0.0405(5) Uani 1 1 d .
F6 F 0.50324(16) 0.6530(3) 0.76477(14) 0.0488(6) Uani 1 1 d .
N2 N 0.12430(17) 0.9390(3) -0.04948(14) 0.0194(5) Uani 1 1 d .
N1 N 0.21835(18) 0.6765(3) -0.09192(14) 0.0195(5) Uani 1 1 d .
C17 C 0.1573(2) 1.1008(4) 0.11259(18) 0.0238(7) Uani 1 1 d .
C12 C 0.1166(2) 1.1693(4) 0.04051(18) 0.0219(6) Uani 1 1 d .
C13 C 0.0888(2) 1.3362(4) 0.0389(2) 0.0266(7) Uani 1 1 d .
H13 H 0.0629 1.3824 -0.0082 0.032 Uiso 1 1 calc R
C14 C 0.0989(2) 1.4321(4) 0.1047(2) 0.0306(8) Uani 1 1 d .
H14 H 0.0800 1.5414 0.1022 0.037 Uiso 1 1 calc R
C15 C 0.1378(2) 1.3633(5) 0.1754(2) 0.0332(8) Uani 1 1 d .
H15 H 0.1447 1.4271 0.2204 0.040 Uiso 1 1 calc R
C16 C 0.1659(3) 1.2017(5) 0.1790(2) 0.0328(8) Uani 1 1 d .
H16 H 0.1914 1.1579 0.2268 0.039 Uiso 1 1 calc R
C11 C 0.0979(2) 1.0835(4) -0.03239(18) 0.0231(7) Uani 1 1 d .
H11 H 0.0619 1.1401 -0.0725 0.028 Uiso 1 1 calc R
C10 C 0.0935(2) 0.8718(4) -0.12870(17) 0.0227(7) Uani 1 1 d .
H10A H 0.0718 0.9598 -0.1644 0.027 Uiso 1 1 calc R
H10B H 0.0423 0.7945 -0.1270 0.027 Uiso 1 1 calc R
C9 C 0.1772(2) 0.7862(4) -0.15571(18) 0.0253(7) Uani 1 1 d .
H9A H 0.1574 0.7229 -0.2025 0.030 Uiso 1 1 calc R
H9B H 0.2233 0.8665 -0.1674 0.030 Uiso 1 1 calc R
C8 C 0.2534(2) 0.5394(4) -0.10980(17) 0.0218(6) Uani 1 1 d .
H8 H 0.2508 0.5178 -0.1628 0.026 Uiso 1 1 calc R
C7 C 0.2968(2) 0.4126(4) -0.05743(18) 0.0219(6) Uani 1 1 d .
C2 C 0.3202(2) 0.4218(4) 0.02408(18) 0.0208(6) Uani 1 1 d .
C1 C 0.4267(3) 0.6836(5) 0.0824(3) 0.0393(9) Uani 1 1 d .
H1A H 0.4721 0.6040 0.1043 0.059 Uiso 1 1 calc R
H1B H 0.4328 0.7817 0.1135 0.059 Uiso 1 1 calc R
H1C H 0.4373 0.7089 0.0301 0.059 Uiso 1 1 calc R
C3 C 0.3576(2) 0.2876(4) 0.0662(2) 0.0252(7) Uani 1 1 d .
H3 H 0.3705 0.2940 0.1203 0.030 Uiso 1 1 calc R
C4 C 0.3759(2) 0.1429(4) 0.0281(2) 0.0298(7) Uani 1 1 d .
H4 H 0.4025 0.0539 0.0567 0.036 Uiso 1 1 calc R
C5 C 0.3548(2) 0.1310(4) -0.0516(2) 0.0293(8) Uani 1 1 d .
H5 H 0.3668 0.0341 -0.0770 0.035 Uiso 1 1 calc R
C6 C 0.3156(2) 0.2646(4) -0.0938(2) 0.0272(7) Uani 1 1 d .
H6 H 0.3013 0.2557 -0.1476 0.033 Uiso 1 1 calc R

loop_
_atom_site_aniso_label
_atom_site_aniso_U_11
_atom_site_aniso_U_22
_atom_site_aniso_U_33
_atom_site_aniso_U_23
_atom_site_aniso_U_13
_atom_site_aniso_U_12
Pt1 0.01835(7) 0.01936(7) 0.01590(7) 0.00064(4) 0.00059(4) 0.00083(5)
S2 0.0422(5) 0.0267(4) 0.0187(4) -0.0006(3) 0.0004(3) 0.0107(4)
S1 0.0253(4) 0.0205(4) 0.0196(4) -0.0014(3) -0.0030(3) 0.0036(3)
P1 0.0232(4) 0.0348(5) 0.0218(4) -0.0041(3) 0.0018(3) -0.0014(4)
F1 0.0431(12) 0.0384(12) 0.0302(11) 0.0021(9) 0.0027(9) 0.0128(10)
F2 0.0431(13) 0.0813(18) 0.0215(10) -0.0020(11) 0.0076(9) -0.0057(13)
F3 0.0359(12) 0.0501(14) 0.0352(11) 0.0013(10) 0.0008(9) -0.0157(10)
F4 0.0376(12) 0.0391(12) 0.0254(10) 0.0049(9) 0.0015(9) -0.0022(9)
F5 0.0288(11) 0.0491(14) 0.0411(12) -0.0082(10) -0.0050(9) -0.0080(10)
F6 0.0342(12) 0.0561(15) 0.0536(14) -0.0208(12) -0.0031(10) 0.0121(11)
N2 0.0190(12) 0.0194(14) 0.0199(12) 0.0024(10) 0.0033(10) -0.0023(10)
N1 0.0194(13) 0.0213(14) 0.0175(12) 0.0022(10) 0.0018(10) -0.0024(11)
C17 0.0207(15) 0.0253(17) 0.0253(16) -0.0025(13) 0.0028(12) 0.0037(13)
C12 0.0164(14) 0.0240(16) 0.0258(15) 0.0008(13) 0.0040(12) -0.0007(12)
C13 0.0186(15) 0.0272(17) 0.0338(18) 0.0038(14) 0.0026(13) -0.0016(14)
C14 0.0245(17) 0.0201(17) 0.048(2) -0.0013(15) 0.0079(15) -0.0005(13)
C15 0.0298(18) 0.035(2) 0.0347(19) -0.0138(16) 0.0027(15) -0.0011(15)
C16 0.0322(19) 0.038(2) 0.0270(18) -0.0068(15) -0.0010(15) 0.0079(16)
C11 0.0179(15) 0.0268(17) 0.0244(15) 0.0053(13) 0.0021(12) -0.0006(13)
C10 0.0234(15) 0.0255(17) 0.0177(14) 0.0025(12) -0.0027(12) -0.0023(13)
C9 0.0304(18) 0.0269(17) 0.0181(15) 0.0046(13) 0.0018(13) 0.0004(14)
C8 0.0229(15) 0.0255(17) 0.0168(14) -0.0012(12) 0.0023(12) -0.0033(13)
C7 0.0175(14) 0.0262(17) 0.0217(15) -0.0018(13) 0.0018(12) -0.0020(13)
C2 0.0179(14) 0.0213(16) 0.0231(15) -0.0008(12) 0.0017(12) -0.0006(12)
C1 0.0273(18) 0.028(2) 0.058(3) -0.0081(18) -0.0108(17) -0.0025(15)
C3 0.0233(16) 0.0274(18) 0.0241(16) 0.0009(13) 0.0002(13) 0.0018(13)
C4 0.0267(17) 0.0230(18) 0.0385(19) 0.0020(15) -0.0009(14) 0.0021(14)
C5 0.0266(17) 0.0219(18) 0.0392(19) -0.0087(14) 0.0032(15) -0.0021(14)
C6 0.0269(17) 0.0283(18) 0.0256(16) -0.0053(14) 0.0007(13) -0.0006(14)

loop_
_atom_type_symbol
_atom_type_description
_atom_type_scat_dispersion_real
_atom_type_scat_dispersion_imag
_atom_type_scat_source
C C 0.0033 0.0016 'International Tables Vol C Tables 4.2.6.8 and 6.1.1.4'
H H 0.0000 0.0000 'International Tables Vol C Tables 4.2.6.8 and 6.1.1.4'
N N 0.0061 0.0033 'International Tables Vol C Tables 4.2.6.8 and 6.1.1.4'
F F 0.0171 0.0103 'International Tables Vol C Tables 4.2.6.8 and 6.1.1.4'
P P 0.1023 0.0942 'International Tables Vol C Tables 4.2.6.8 and 6.1.1.4'
S S 0.1246 0.1234 'International Tables Vol C Tables 4.2.6.8 and 6.1.1.4'
Pt Pt -1.7033 8.3905 'International Tables Vol C Tables 4.2.6.8 and 6.1.1.4'

loop_
_geom_angle_atom_site_label_1
_geom_angle_atom_site_label_2
_geom_angle_atom_site_label_3
_geom_angle
N2 Pt1 N1 83.33(10)
N2 Pt1 S2 94.98(8)
N1 Pt1 S2 178.11(8)
N2 Pt1 S1 178.24(7)
N1 Pt1 S1 95.14(8)
S2 Pt1 S1 86.56(3)
C17 S2 Pt1 108.77(11)
C2 S1 C1 99.33(16)
C2 S1 Pt1 109.59(10)
C1 S1 Pt1 106.53(13)
F3 P1 F6 90.63(14)
F3 P1 F2 90.76(13)
F6 P1 F2 90.77(15)
F3 P1 F4 90.02(12)
F6 P1 F4 90.10(13)
F2 P1 F4 178.82(13)
F3 P1 F5 179.47(15)
F6 P1 F5 89.87(13)
F2 P1 F5 89.41(13)
F4 P1 F5 89.80(12)
F3 P1 F1 90.19(13)
F6 P1 F1 178.93(15)
F2 P1 F1 89.90(13)
F4 P1 F1 89.22(12)
F5 P1 F1 89.31(13)
C11 N2 C10 119.3(3)
C11 N2 Pt1 130.1(2)
C10 N2 Pt1 110.53(19)
C8 N1 C9 118.5(3)
C8 N1 Pt1 130.8(2)
C9 N1 Pt1 110.7(2)
C16 C17 C12 118.1(3)
C16 C17 S2 115.1(3)
C12 C17 S2 126.8(3)
C13 C12 C17 118.5(3)
C13 C12 C11 115.5(3)
C17 C12 C11 126.0(3)
C14 C13 C12 122.1(3)
C14 C13 H13 119.0
C12 C13 H13 119.0
C13 C14 C15 119.1(3)
C13 C14 H14 120.4
C15 C14 H14 120.4
C16 C15 C14 120.4(3)
C16 C15 H15 119.8
C14 C15 H15 119.8
C15 C16 C17 121.9(3)
C15 C16 H16 119.0
C17 C16 H16 119.0
N2 C11 C12 128.5(3)
N2 C11 H11 115.7
C12 C11 H11 115.7
N2 C10 C9 107.6(2)
N2 C10 H10A 110.2
C9 C10 H10A 110.2
N2 C10 H10B 110.2
C9 C10 H10B 110.2
H10A C10 H10B 108.5
N1 C9 C10 107.6(3)
N1 C9 H9A 110.2
C10 C9 H9A 110.2
N1 C9 H9B 110.2
C10 C9 H9B 110.2
H9A C9 H9B 108.5
N1 C8 C7 128.1(3)
N1 C8 H8 115.9
C7 C8 H8 115.9
C6 C7 C2 117.4(3)
C6 C7 C8 114.9(3)
C2 C7 C8 127.6(3)
C3 C2 C7 120.7(3)
C3 C2 S1 114.1(2)
C7 C2 S1 125.1(2)
S1 C1 H1A 109.5
S1 C1 H1B 109.5
H1A C1 H1B 109.5
S1 C1 H1C 109.5
H1A C1 H1C 109.5
H1B C1 H1C 109.5
C2 C3 C4 120.2(3)
C2 C3 H3 119.9
C4 C3 H3 119.9
C5 C4 C3 120.3(3)
C5 C4 H4 119.9
C3 C4 H4 119.9
C4 C5 C6 119.5(3)
C4 C5 H5 120.2
C6 C5 H5 120.2
C5 C6 C7 121.8(3)
C5 C6 H6 119.1
C7 C6 H6 119.1

loop_
_geom_bond_atom_site_label_1
_geom_bond_atom_site_label_2
_geom_bond_distance
Pt1 N2 2.003(3)
Pt1 N1 2.028(3)
Pt1 S2 2.2533(8)
Pt1 S1 2.2613(8)
S2 C17 1.743(3)
S1 C2 1.780(3)
S1 C1 1.809(4)
P1 F3 1.591(2)
P1 F6 1.597(3)
P1 F2 1.597(2)
P1 F4 1.601(2)
P1 F5 1.606(2)
P1 F1 1.608(2)
N2 C11 1.281(4)
N2 C10 1.488(4)
N1 C8 1.279(4)
N1 C9 1.481(4)
C17 C16 1.404(5)
C17 C12 1.420(4)
C12 C13 1.415(5)
C12 C11 1.436(4)
C13 C14 1.372(5)
C13 H13 0.9300
C14 C15 1.392(5)
C14 H14 0.9300
C15 C16 1.375(5)
C15 H15 0.9300
C16 H16 0.9300
C11 H11 0.9300
C10 C9 1.513(5)
C10 H10A 0.9700
C10 H10B 0.9700
C9 H9A 0.9700
C9 H9B 0.9700
C8 C7 1.458(4)
C8 H8 0.9300
C7 C6 1.401(5)
C7 C2 1.408(4)
C2 C3 1.382(5)
C1 H1A 0.9600
C1 H1B 0.9600
C1 H1C 0.9600
C3 C4 1.391(5)
C3 H3 0.9300
C4 C5 1.375(5)
C4 H4 0.9300
C5 C6 1.387(5)
C5 H5 0.9300
C6 H6 0.9300
